data_4089438
loop_
_publ_author_name
'Tan, Xing'
'Li, Bin'
'Xu, Shansheng'
'Song, Haibin'
'Wang, Baiquan'

_publ_section_title
;
 Synthesis, Reactivities, and Catalytic Properties of Iodo-Bridged
 Polymeric Iridium Complexes with Flexible Carbon Chain-Bridged
 Bis(tetramethylcyclopentadienyl) Ligands
;
_journal_issue 11
_journal_name_full Organometallics
_journal_page_first 3253
_journal_paper_doi 10.1021/om4001742
_journal_volume 32
_journal_year 2013
_chemical_formula_sum 'C23 H30 I4 Ir2 O2'
_chemical_formula_weight 1230.47
_space_group_IT_number 14
_space_group_name_Hall '-P 2ybc'
_space_group_name_H-M_alt 'P 1 21/c 1'
_symmetry_cell_setting monoclinic
_symmetry_space_group_name_H-M 'P 1 21/c 1'
_atom_sites_solution_hydrogens geom
_atom_sites_solution_primary direct
_atom_sites_solution_secondary difmap
_audit_creation_method SHELXL-97
_cell_angle_alpha 90.00
_cell_angle_beta 112.177(3)
_cell_angle_gamma 90.00
_cell_formula_units_Z 4
_cell_length_a 15.299(4)
_cell_length_b 13.816(3)
_cell_length_c 14.935(4)
_cell_measurement_reflns_used 10738
_cell_measurement_temperature 113(2)
_cell_measurement_theta_max 27.9
_cell_measurement_theta_min 1.4
_cell_volume 2923.3(13)
_computing_cell_refinement CrystalClear
_computing_data_collection CrystalClear
_computing_data_reduction CrystalClear
_computing_molecular_graphics 'Bruker SHELXTL'
_computing_publication_material 'CrystalStructure 3.8'
_computing_structure_refinement 'SHELXL-97 (Sheldrick, 1997)'
_computing_structure_solution 'SHELXS-97 (Sheldrick, 1990)'
_diffrn_ambient_temperature 113(2)
_diffrn_detector_area_resol_mean 14.63
_diffrn_measured_fraction_theta_full 0.997
_diffrn_measured_fraction_theta_max 0.997
_diffrn_measurement_device_type 'Rigaku Saturn CCD area detector'
_diffrn_measurement_method '\w and \f scans'
_diffrn_radiation_monochromator multilayer
_diffrn_radiation_source 'rotating anode'
_diffrn_radiation_type MoK\a
_diffrn_radiation_wavelength 0.71073
_diffrn_reflns_av_R_equivalents 0.0665
_diffrn_reflns_av_sigmaI/netI 0.0711
_diffrn_reflns_limit_h_max 20
_diffrn_reflns_limit_h_min -17
_diffrn_reflns_limit_k_max 18
_diffrn_reflns_limit_k_min -18
_diffrn_reflns_limit_l_max 18
_diffrn_reflns_limit_l_min -19
_diffrn_reflns_number 26530
_diffrn_reflns_theta_full 27.87
_diffrn_reflns_theta_max 27.87
_diffrn_reflns_theta_min 1.44
_diffrn_standards_decay_% 0
_diffrn_standards_interval_count 0
_diffrn_standards_interval_time 0
_diffrn_standards_number 0
_exptl_absorpt_coefficient_mu 13.337
_exptl_absorpt_correction_T_max 0.2975
_exptl_absorpt_correction_T_min 0.1756
_exptl_absorpt_correction_type multi-scan
_exptl_absorpt_process_details CrystalClear
_exptl_crystal_colour Red
_exptl_crystal_density_diffrn 2.796
_exptl_crystal_density_method 'not measured'
_exptl_crystal_description Prism
_exptl_crystal_F_000 2200
_exptl_crystal_size_max 0.20
_exptl_crystal_size_mid 0.18
_exptl_crystal_size_min 0.12
_refine_diff_density_max 1.969
_refine_diff_density_min -1.222
_refine_diff_density_rms 0.240
_refine_ls_extinction_method none
_refine_ls_goodness_of_fit_ref 0.924
_refine_ls_hydrogen_treatment constr
_refine_ls_matrix_type full
_refine_ls_number_parameters 288
_refine_ls_number_reflns 6938
_refine_ls_number_restraints 0
_refine_ls_restrained_S_all 0.924
_refine_ls_R_factor_all 0.0404
_refine_ls_R_factor_gt 0.0315
_refine_ls_shift/su_max 0.001
_refine_ls_shift/su_mean 0.000
_refine_ls_structure_factor_coef Fsqd
_refine_ls_weighting_details 'calc w=1/[\s^2^(Fo^2^)+(0.0000P)^2^+0.0000P] where P=(Fo^2^+2Fc^2^)/3'
_refine_ls_weighting_scheme calc
_refine_ls_wR_factor_gt 0.0477
_refine_ls_wR_factor_ref 0.0493
_reflns_number_gt 5312
_reflns_number_total 6938
_reflns_threshold_expression >2sigma(I)
_cod_data_source_file om4001742_si_001.cif
_cod_data_source_block Complex_5b
_cod_depositor_comments
;
The following automatic conversions were performed:

data item '_exptl_absorpt_correction_type' value 'MULTI-SCAN' was
changed to 'multi-scan' in accordance with the
/home/saulius/struct/COD-crude-data/automatic-downloads/DataCite-retrospective/ACS/depositions/lib/dictionaries/cif_core.dic
dictionary named 'cif_core.dic' version 2.4.2 last updated on
2011-04-26.

data item '_refine_ls_hydrogen_treatment' value 'CONSTR' was changed
to 'constr' in accordance with the
/home/saulius/struct/COD-crude-data/automatic-downloads/DataCite-retrospective/ACS/depositions/lib/dictionaries/cif_core.dic
dictionary named 'cif_core.dic' version 2.4.2 last updated on
2011-04-26.

data item '_symmetry_cell_setting' value 'Monoclinic' was changed to
'monoclinic' in accordance with the
/home/saulius/struct/COD-crude-data/automatic-downloads/DataCite-retrospective/ACS/depositions/lib/dictionaries/cif_core.dic
dictionary named 'cif_core.dic' version 2.4.2 last updated on
2011-04-26.

Automatic conversion script
Id: cif_fix_values 6909 2019-04-08 15:41:33Z antanas 
;
_cod_original_cell_volume 2923.3(12)
_cod_original_sg_symbol_H-M P2(1)/c
_cod_database_code 4089438

loop_
_symmetry_equiv_pos_as_xyz
'x, y, z'
'-x, y+1/2, -z+1/2'
'-x, -y, -z'
'x, -y-1/2, z-1/2'

loop_
_atom_site_label
_atom_site_type_symbol
_atom_site_fract_x
_atom_site_fract_y
_atom_site_fract_z
_atom_site_U_iso_or_equiv
_atom_site_adp_type
_atom_site_occupancy
_atom_site_symmetry_multiplicity
_atom_site_calc_flag
_atom_site_refinement_flags
Ir1 Ir 0.642130(15) -0.279250(16) 0.278807(16) 0.01436(6) Uani 1 1 d .
Ir2 Ir 0.873719(15) 0.252589(16) 0.098361(15) 0.01356(6) Uani 1 1 d .
I1 I 0.49315(3) -0.38663(3) 0.16759(3) 0.02571(10) Uani 1 1 d .
I2 I 0.69681(3) -0.41942(3) 0.41516(3) 0.02756(11) Uani 1 1 d .
I3 I 1.02116(3) 0.15364(3) 0.08927(3) 0.02427(10) Uani 1 1 d .
I4 I 0.94224(3) 0.41700(3) 0.05626(3) 0.02070(9) Uani 1 1 d .
O1 O 0.7647(3) -0.3669(3) 0.1831(3) 0.0280(11) Uani 1 1 d .
O2 O 0.7753(3) 0.2183(3) -0.1130(3) 0.0379(13) Uani 1 1 d .
C1 C 0.7185(4) -0.3359(4) 0.2204(4) 0.0216(14) Uani 1 1 d .
C2 C 0.8120(4) 0.2310(4) -0.0357(4) 0.0213(14) Uani 1 1 d .
C3 C 0.6974(4) -0.1318(4) 0.2830(4) 0.0151(13) Uani 1 1 d .
C4 C 0.7061(4) -0.1590(4) 0.3778(4) 0.0134(12) Uani 1 1 d .
C5 C 0.6109(4) -0.1714(4) 0.3754(4) 0.0161(13) Uani 1 1 d .
C6 C 0.5455(4) -0.1543(4) 0.2812(4) 0.0164(13) Uani 1 1 d .
C7 C 0.5981(4) -0.1335(4) 0.2206(4) 0.0157(13) Uani 1 1 d .
C8 C 0.7941(4) -0.1624(4) 0.4665(4) 0.0198(13) Uani 1 1 d .
H8A H 0.8487 -0.1707 0.4480 0.030 Uiso 1 1 calc R
H8B H 0.7908 -0.2169 0.5071 0.030 Uiso 1 1 calc R
H8C H 0.8007 -0.1019 0.5027 0.030 Uiso 1 1 calc R
C9 C 0.5865(4) -0.1898(4) 0.4618(4) 0.0295(16) Uani 1 1 d .
H9A H 0.5830 -0.1281 0.4926 0.044 Uiso 1 1 calc R
H9B H 0.6351 -0.2307 0.5079 0.044 Uiso 1 1 calc R
H9C H 0.5253 -0.2227 0.4415 0.044 Uiso 1 1 calc R
C10 C 0.4410(4) -0.1554(4) 0.2469(4) 0.0236(14) Uani 1 1 d .
H10A H 0.4216 -0.1967 0.2895 0.035 Uiso 1 1 calc R
H10B H 0.4146 -0.1810 0.1808 0.035 Uiso 1 1 calc R
H10C H 0.4178 -0.0894 0.2476 0.035 Uiso 1 1 calc R
C11 C 0.5549(4) -0.1009(4) 0.1169(4) 0.0220(14) Uani 1 1 d .
H11A H 0.5019 -0.1433 0.0811 0.033 Uiso 1 1 calc R
H11B H 0.6025 -0.1040 0.0877 0.033 Uiso 1 1 calc R
H11C H 0.5323 -0.0342 0.1143 0.033 Uiso 1 1 calc R
C12 C 0.7752(4) -0.1019(4) 0.2506(4) 0.0142(13) Uani 1 1 d .
H12A H 0.7607 -0.1237 0.1833 0.017 Uiso 1 1 calc R
H12B H 0.8355 -0.1320 0.2926 0.017 Uiso 1 1 calc R
C13 C 0.7839(4) 0.0079(4) 0.2563(4) 0.0164(13) Uani 1 1 d .
H13A H 0.8163 0.0274 0.3247 0.020 Uiso 1 1 calc R
H13B H 0.7200 0.0368 0.2322 0.020 Uiso 1 1 calc R
C14 C 0.8392(4) 0.0475(4) 0.1968(4) 0.0171(13) Uani 1 1 d .
H14A H 0.9053 0.0246 0.2253 0.020 Uiso 1 1 calc R
H14B H 0.8108 0.0226 0.1298 0.020 Uiso 1 1 calc R
C15 C 0.8379(4) 0.1562(4) 0.1951(4) 0.0156(13) Uani 1 1 d .
C16 C 0.7570(4) 0.2147(4) 0.1409(4) 0.0133(12) Uani 1 1 d .
C17 C 0.7798(4) 0.3142(4) 0.1643(4) 0.0201(14) Uani 1 1 d .
C18 C 0.8739(4) 0.3165(4) 0.2392(4) 0.0192(13) Uani 1 1 d .
C19 C 0.9091(4) 0.2211(4) 0.2568(4) 0.0190(13) Uani 1 1 d .
C20 C 1.0028(4) 0.1912(4) 0.3297(4) 0.0211(14) Uani 1 1 d .
H20A H 1.0497 0.2414 0.3348 0.032 Uiso 1 1 calc R
H20B H 1.0224 0.1302 0.3093 0.032 Uiso 1 1 calc R
H20C H 0.9978 0.1822 0.3926 0.032 Uiso 1 1 calc R
C21 C 0.6629(4) 0.1775(4) 0.0728(4) 0.0244(15) Uani 1 1 d .
H21A H 0.6722 0.1179 0.0419 0.037 Uiso 1 1 calc R
H21B H 0.6327 0.2264 0.0232 0.037 Uiso 1 1 calc R
H21C H 0.6226 0.1639 0.1090 0.037 Uiso 1 1 calc R
C22 C 0.7179(4) 0.3999(4) 0.1278(5) 0.0290(16) Uani 1 1 d .
H22A H 0.6633 0.3819 0.0700 0.043 Uiso 1 1 calc R
H22B H 0.7534 0.4514 0.1116 0.043 Uiso 1 1 calc R
H22C H 0.6961 0.4230 0.1779 0.043 Uiso 1 1 calc R
C23 C 0.9214(4) 0.4063(4) 0.2910(4) 0.0293(16) Uani 1 1 d .
H23A H 0.8941 0.4249 0.3382 0.044 Uiso 1 1 calc R
H23B H 0.9122 0.4588 0.2442 0.044 Uiso 1 1 calc R
H23C H 0.9891 0.3939 0.3246 0.044 Uiso 1 1 calc R

loop_
_atom_site_aniso_label
_atom_site_aniso_U_11
_atom_site_aniso_U_22
_atom_site_aniso_U_33
_atom_site_aniso_U_23
_atom_site_aniso_U_13
_atom_site_aniso_U_12
Ir1 0.01585(12) 0.01080(11) 0.01474(12) 0.00052(9) 0.00385(10) -0.00293(9)
Ir2 0.01520(12) 0.01155(11) 0.01406(13) 0.00085(9) 0.00568(10) -0.00201(9)
I1 0.0243(2) 0.0181(2) 0.0271(2) -0.00128(18) 0.00107(18) -0.00771(17)
I2 0.0363(3) 0.0186(2) 0.0221(2) 0.00741(18) 0.00462(19) -0.00293(19)
I3 0.0269(2) 0.0211(2) 0.0280(2) 0.00588(18) 0.01392(19) 0.00772(18)
I4 0.0257(2) 0.01385(19) 0.0262(2) 0.00445(17) 0.01394(18) -0.00135(17)
O1 0.030(3) 0.025(2) 0.029(3) -0.005(2) 0.012(2) 0.007(2)
O2 0.026(3) 0.069(4) 0.017(3) -0.007(2) 0.006(2) -0.008(3)
C1 0.024(3) 0.017(3) 0.018(3) -0.004(3) 0.003(3) -0.008(3)
C2 0.016(3) 0.029(4) 0.022(4) -0.009(3) 0.011(3) -0.005(3)
C3 0.017(3) 0.004(3) 0.024(3) -0.005(2) 0.006(3) -0.003(2)
C4 0.018(3) 0.010(3) 0.013(3) -0.003(2) 0.006(2) -0.006(2)
C5 0.019(3) 0.014(3) 0.019(3) -0.010(3) 0.011(3) -0.007(2)
C6 0.019(3) 0.012(3) 0.020(3) 0.001(3) 0.010(3) 0.001(2)
C7 0.017(3) 0.007(3) 0.023(3) -0.002(2) 0.007(3) 0.003(2)
C8 0.023(3) 0.015(3) 0.023(3) -0.006(3) 0.011(3) -0.005(3)
C9 0.030(4) 0.029(4) 0.034(4) -0.003(3) 0.016(3) -0.010(3)
C10 0.023(3) 0.020(3) 0.028(4) -0.002(3) 0.010(3) 0.000(3)
C11 0.019(3) 0.023(3) 0.019(3) 0.002(3) 0.001(3) 0.002(3)
C12 0.017(3) 0.010(3) 0.015(3) 0.001(2) 0.005(2) -0.003(2)
C13 0.018(3) 0.012(3) 0.018(3) -0.001(2) 0.005(3) -0.006(2)
C14 0.020(3) 0.016(3) 0.013(3) 0.006(2) 0.004(2) -0.002(3)
C15 0.017(3) 0.013(3) 0.017(3) -0.001(2) 0.008(3) -0.002(2)
C16 0.017(3) 0.013(3) 0.015(3) 0.007(2) 0.011(2) 0.001(2)
C17 0.025(3) 0.016(3) 0.025(3) 0.002(3) 0.015(3) 0.000(3)
C18 0.030(4) 0.017(3) 0.018(3) -0.002(3) 0.018(3) -0.010(3)
C19 0.025(3) 0.020(3) 0.016(3) 0.001(3) 0.011(3) -0.007(3)
C20 0.023(3) 0.026(3) 0.013(3) 0.006(3) 0.005(3) -0.001(3)
C21 0.019(3) 0.019(3) 0.034(4) 0.005(3) 0.010(3) 0.004(3)
C22 0.028(4) 0.016(3) 0.048(4) 0.006(3) 0.020(3) 0.002(3)
C23 0.048(4) 0.021(3) 0.024(4) -0.003(3) 0.020(3) -0.017(3)

loop_
_atom_type_symbol
_atom_type_description
_atom_type_scat_dispersion_real
_atom_type_scat_dispersion_imag
_atom_type_scat_source
C C 0.0033 0.0016 'International Tables Vol C Tables 4.2.6.8 and 6.1.1.4'
H H 0.0000 0.0000 'International Tables Vol C Tables 4.2.6.8 and 6.1.1.4'
O O 0.0106 0.0060 'International Tables Vol C Tables 4.2.6.8 and 6.1.1.4'
I I -0.4742 1.8119 'International Tables Vol C Tables 4.2.6.8 and 6.1.1.4'
Ir Ir -1.4442 7.9887 'International Tables Vol C Tables 4.2.6.8 and 6.1.1.4'

loop_
_geom_angle_atom_site_label_1
_geom_angle_atom_site_label_2
_geom_angle_atom_site_label_3
_geom_angle
C1 Ir1 C4 115.6(2)
C1 Ir1 C7 110.5(2)
C4 Ir1 C7 64.20(19)
C1 Ir1 C3 95.7(2)
C4 Ir1 C3 37.78(18)
C7 Ir1 C3 38.61(18)
C1 Ir1 C5 153.8(2)
C4 Ir1 C5 38.19(18)
C7 Ir1 C5 62.5(2)
C3 Ir1 C5 62.6(2)
C1 Ir1 C6 147.7(2)
C4 Ir1 C6 62.83(19)
C7 Ir1 C6 37.72(18)
C3 Ir1 C6 62.80(19)
C5 Ir1 C6 36.12(18)
C1 Ir1 I1 90.82(17)
C4 Ir1 I1 152.71(14)
C7 Ir1 I1 101.45(14)
C3 Ir1 I1 138.86(14)
C5 Ir1 I1 115.11(14)
C6 Ir1 I1 91.37(14)
C1 Ir1 I2 88.94(18)
C4 Ir1 I2 95.86(14)
C7 Ir1 I2 156.42(14)
C3 Ir1 I2 129.49(14)
C5 Ir1 I2 94.11(15)
C6 Ir1 I2 123.23(14)
I1 Ir1 I2 91.095(19)
C2 Ir2 C16 97.8(2)
C2 Ir2 C15 117.1(2)
C16 Ir2 C15 38.74(18)
C2 Ir2 C17 112.8(2)
C16 Ir2 C17 38.15(19)
C15 Ir2 C17 64.5(2)
C2 Ir2 C19 155.0(2)
C16 Ir2 C19 63.1(2)
C15 Ir2 C19 37.85(18)
C17 Ir2 C19 62.9(2)
C2 Ir2 C18 150.0(2)
C16 Ir2 C18 62.5(2)
C15 Ir2 C18 62.5(2)
C17 Ir2 C18 37.80(19)
C19 Ir2 C18 36.20(19)
C2 Ir2 I4 88.18(18)
C16 Ir2 I4 135.36(14)
C15 Ir2 I4 153.26(14)
C17 Ir2 I4 99.04(15)
C19 Ir2 I4 116.70(14)
C18 Ir2 I4 91.36(14)
C2 Ir2 I3 87.65(17)
C16 Ir2 I3 133.71(14)
C15 Ir2 I3 98.53(14)
C17 Ir2 I3 157.53(15)
C19 Ir2 I3 94.63(15)
C18 Ir2 I3 122.36(15)
I4 Ir2 I3 90.53(2)
O1 C1 Ir1 177.3(6)
O2 C2 Ir2 179.1(6)
C4 C3 C7 108.5(5)
C4 C3 C12 127.3(5)
C7 C3 C12 124.1(5)
C4 C3 Ir1 70.9(3)
C7 C3 Ir1 70.6(3)
C12 C3 Ir1 126.1(4)
C3 C4 C5 106.9(5)
C3 C4 C8 127.3(5)
C5 C4 C8 125.4(5)
C3 C4 Ir1 71.3(3)
C5 C4 Ir1 72.9(3)
C8 C4 Ir1 126.8(4)
C6 C5 C4 109.5(5)
C6 C5 C9 125.3(5)
C4 C5 C9 125.0(5)
C6 C5 Ir1 73.3(3)
C4 C5 Ir1 68.9(3)
C9 C5 Ir1 128.6(4)
C5 C6 C7 107.8(5)
C5 C6 C10 127.7(5)
C7 C6 C10 124.5(5)
C5 C6 Ir1 70.6(3)
C7 C6 Ir1 67.9(3)
C10 C6 Ir1 127.3(4)
C6 C7 C3 107.2(5)
C6 C7 C11 124.8(5)
C3 C7 C11 127.0(5)
C6 C7 Ir1 74.4(3)
C3 C7 Ir1 70.8(3)
C11 C7 Ir1 129.2(4)
C4 C8 H8A 109.5
C4 C8 H8B 109.5
H8A C8 H8B 109.5
C4 C8 H8C 109.5
H8A C8 H8C 109.5
H8B C8 H8C 109.5
C5 C9 H9A 109.5
C5 C9 H9B 109.5
H9A C9 H9B 109.5
C5 C9 H9C 109.5
H9A C9 H9C 109.5
H9B C9 H9C 109.5
C6 C10 H10A 109.5
C6 C10 H10B 109.5
H10A C10 H10B 109.5
C6 C10 H10C 109.5
H10A C10 H10C 109.5
H10B C10 H10C 109.5
C7 C11 H11A 109.5
C7 C11 H11B 109.5
H11A C11 H11B 109.5
C7 C11 H11C 109.5
H11A C11 H11C 109.5
H11B C11 H11C 109.5
C3 C12 C13 108.6(4)
C3 C12 H12A 110.0
C13 C12 H12A 110.0
C3 C12 H12B 110.0
C13 C12 H12B 110.0
H12A C12 H12B 108.4
C12 C13 C14 112.2(4)
C12 C13 H13A 109.2
C14 C13 H13A 109.2
C12 C13 H13B 109.2
C14 C13 H13B 109.2
H13A C13 H13B 107.9
C15 C14 C13 111.1(4)
C15 C14 H14A 109.4
C13 C14 H14A 109.4
C15 C14 H14B 109.4
C13 C14 H14B 109.4
H14A C14 H14B 108.0
C19 C15 C16 107.0(5)
C19 C15 C14 127.5(5)
C16 C15 C14 124.9(5)
C19 C15 Ir2 74.1(3)
C16 C15 Ir2 70.4(3)
C14 C15 Ir2 128.1(4)
C17 C16 C15 108.8(5)
C17 C16 C21 125.3(5)
C15 C16 C21 125.9(5)
C17 C16 Ir2 71.8(3)
C15 C16 Ir2 70.9(3)
C21 C16 Ir2 124.5(4)
C16 C17 C18 106.9(5)
C16 C17 C22 127.9(5)
C18 C17 C22 125.0(5)
C16 C17 Ir2 70.0(3)
C18 C17 Ir2 74.2(3)
C22 C17 Ir2 125.4(4)
C19 C18 C17 108.7(5)
C19 C18 C23 127.0(5)
C17 C18 C23 124.3(5)
C19 C18 Ir2 71.1(3)
C17 C18 Ir2 68.0(3)
C23 C18 Ir2 129.0(4)
C18 C19 C15 108.6(5)
C18 C19 C20 126.0(5)
C15 C19 C20 125.4(5)
C18 C19 Ir2 72.7(3)
C15 C19 Ir2 68.1(3)
C20 C19 Ir2 126.9(4)
C19 C20 H20A 109.5
C19 C20 H20B 109.5
H20A C20 H20B 109.5
C19 C20 H20C 109.5
H20A C20 H20C 109.5
H20B C20 H20C 109.5
C16 C21 H21A 109.5
C16 C21 H21B 109.5
H21A C21 H21B 109.5
C16 C21 H21C 109.5
H21A C21 H21C 109.5
H21B C21 H21C 109.5
C17 C22 H22A 109.5
C17 C22 H22B 109.5
H22A C22 H22B 109.5
C17 C22 H22C 109.5
H22A C22 H22C 109.5
H22B C22 H22C 109.5
C18 C23 H23A 109.5
C18 C23 H23B 109.5
H23A C23 H23B 109.5
C18 C23 H23C 109.5
H23A C23 H23C 109.5
H23B C23 H23C 109.5

loop_
_geom_bond_atom_site_label_1
_geom_bond_atom_site_label_2
_geom_bond_distance
Ir1 C1 1.873(6)
Ir1 C4 2.193(5)
Ir1 C7 2.195(5)
Ir1 C3 2.198(5)
Ir1 C5 2.247(5)
Ir1 C6 2.282(5)
Ir1 I1 2.7013(6)
Ir1 I2 2.7040(6)
Ir2 C2 1.888(6)
Ir2 C16 2.174(5)
Ir2 C15 2.181(5)
Ir2 C17 2.197(6)
Ir2 C19 2.261(6)
Ir2 C18 2.280(6)
Ir2 I4 2.6743(6)
Ir2 I3 2.6846(7)
O1 C1 1.136(6)
O2 C2 1.090(6)
C3 C4 1.422(7)
C3 C7 1.452(7)
C3 C12 1.503(7)
C4 C5 1.454(7)
C4 C8 1.491(7)
C5 C6 1.405(7)
C5 C9 1.494(7)
C6 C7 1.450(7)
C6 C10 1.483(7)
C7 C11 1.505(7)
C8 H8A 0.9800
C8 H8B 0.9800
C8 H8C 0.9800
C9 H9A 0.9800
C9 H9B 0.9800
C9 H9C 0.9800
C10 H10A 0.9800
C10 H10B 0.9800
C10 H10C 0.9800
C11 H11A 0.9800
C11 H11B 0.9800
C11 H11C 0.9800
C12 C13 1.522(6)
C12 H12A 0.9900
C12 H12B 0.9900
C13 C14 1.540(7)
C13 H13A 0.9900
C13 H13B 0.9900
C14 C15 1.502(7)
C14 H14A 0.9900
C14 H14B 0.9900
C15 C19 1.442(7)
C15 C16 1.444(7)
C16 C17 1.429(7)
C16 C21 1.505(7)
C17 C18 1.453(7)
C17 C22 1.486(7)
C18 C19 1.411(7)
C18 C23 1.497(7)
C19 C20 1.494(7)
C20 H20A 0.9800
C20 H20B 0.9800
C20 H20C 0.9800
C21 H21A 0.9800
C21 H21B 0.9800
C21 H21C 0.9800
C22 H22A 0.9800
C22 H22B 0.9800
C22 H22C 0.9800
C23 H23A 0.9800
C23 H23B 0.9800
C23 H23C 0.9800

loop_
_geom_torsion_atom_site_label_1
_geom_torsion_atom_site_label_2
_geom_torsion_atom_site_label_3
_geom_torsion_atom_site_label_4
_geom_torsion
C4 Ir1 C1 O1 -67(11)
C7 Ir1 C1 O1 4(11)
C3 Ir1 C1 O1 -33(11)
C5 Ir1 C1 O1 -66(11)
C6 Ir1 C1 O1 12(11)
I1 Ir1 C1 O1 106(11)
I2 Ir1 C1 O1 -163(11)
C16 Ir2 C2 O2 6(37)
C15 Ir2 C2 O2 41(37)
C17 Ir2 C2 O2 -31(37)
C19 Ir2 C2 O2 44(37)
C18 Ir2 C2 O2 -40(37)
I4 Ir2 C2 O2 -130(37)
I3 Ir2 C2 O2 140(37)
C1 Ir1 C3 C4 -125.4(3)
C7 Ir1 C3 C4 118.5(5)
C5 Ir1 C3 C4 39.1(3)
C6 Ir1 C3 C4 79.9(3)
I1 Ir1 C3 C4 136.7(3)
I2 Ir1 C3 C4 -32.1(4)
C1 Ir1 C3 C7 116.1(3)
C4 Ir1 C3 C7 -118.5(5)
C5 Ir1 C3 C7 -79.4(3)
C6 Ir1 C3 C7 -38.6(3)
I1 Ir1 C3 C7 18.2(4)
I2 Ir1 C3 C7 -150.6(3)
C1 Ir1 C3 C12 -2.6(5)
C4 Ir1 C3 C12 122.8(6)
C7 Ir1 C3 C12 -118.7(6)
C5 Ir1 C3 C12 161.9(5)
C6 Ir1 C3 C12 -157.3(5)
I1 Ir1 C3 C12 -100.4(4)
I2 Ir1 C3 C12 90.7(5)
C7 C3 C4 C5 -3.8(6)
C12 C3 C4 C5 174.0(5)
Ir1 C3 C4 C5 -64.7(4)
C7 C3 C4 C8 -176.6(5)
C12 C3 C4 C8 1.1(9)
Ir1 C3 C4 C8 122.4(5)
C7 C3 C4 Ir1 60.9(3)
C12 C3 C4 Ir1 -121.3(5)
C1 Ir1 C4 C3 64.0(4)
C7 Ir1 C4 C3 -37.5(3)
C5 Ir1 C4 C3 -115.1(5)
C6 Ir1 C4 C3 -79.8(3)
I1 Ir1 C4 C3 -100.4(4)
I2 Ir1 C4 C3 155.7(3)
C1 Ir1 C4 C5 179.2(3)
C7 Ir1 C4 C5 77.6(3)
C3 Ir1 C4 C5 115.1(5)
C6 Ir1 C4 C5 35.3(3)
I1 Ir1 C4 C5 14.7(5)
I2 Ir1 C4 C5 -89.2(3)
C1 Ir1 C4 C8 -59.1(5)
C7 Ir1 C4 C8 -160.6(5)
C3 Ir1 C4 C8 -123.1(6)
C5 Ir1 C4 C8 121.8(6)
C6 Ir1 C4 C8 157.1(5)
I1 Ir1 C4 C8 136.5(4)
I2 Ir1 C4 C8 32.6(5)
C3 C4 C5 C6 1.3(6)
C8 C4 C5 C6 174.3(5)
Ir1 C4 C5 C6 -62.4(4)
C3 C4 C5 C9 -173.2(5)
C8 C4 C5 C9 -0.2(9)
Ir1 C4 C5 C9 123.1(5)
C3 C4 C5 Ir1 63.6(4)
C8 C4 C5 Ir1 -123.3(5)
C1 Ir1 C5 C6 117.6(5)
C4 Ir1 C5 C6 119.3(5)
C7 Ir1 C5 C6 36.9(3)
C3 Ir1 C5 C6 80.6(3)
I1 Ir1 C5 C6 -53.3(3)
I2 Ir1 C5 C6 -146.5(3)
C1 Ir1 C5 C4 -1.7(7)
C7 Ir1 C5 C4 -82.4(3)
C3 Ir1 C5 C4 -38.7(3)
C6 Ir1 C5 C4 -119.3(5)
I1 Ir1 C5 C4 -172.6(3)
I2 Ir1 C5 C4 94.3(3)
C1 Ir1 C5 C9 -120.3(6)
C4 Ir1 C5 C9 -118.6(6)
C7 Ir1 C5 C9 159.0(6)
C3 Ir1 C5 C9 -157.3(6)
C6 Ir1 C5 C9 122.1(6)
I1 Ir1 C5 C9 68.8(5)
I2 Ir1 C5 C9 -24.3(5)
C4 C5 C6 C7 1.8(6)
C9 C5 C6 C7 176.3(5)
Ir1 C5 C6 C7 -57.9(4)
C4 C5 C6 C10 -177.6(5)
C9 C5 C6 C10 -3.1(9)
Ir1 C5 C6 C10 122.7(6)
C4 C5 C6 Ir1 59.7(4)
C9 C5 C6 Ir1 -125.9(5)
C1 Ir1 C6 C5 -132.9(4)
C4 Ir1 C6 C5 -37.3(3)
C7 Ir1 C6 C5 -119.5(5)
C3 Ir1 C6 C5 -80.0(3)
I1 Ir1 C6 C5 133.4(3)
I2 Ir1 C6 C5 41.2(4)
C1 Ir1 C6 C7 -13.4(5)
C4 Ir1 C6 C7 82.2(3)
C3 Ir1 C6 C7 39.5(3)
C5 Ir1 C6 C7 119.5(5)
I1 Ir1 C6 C7 -107.1(3)
I2 Ir1 C6 C7 160.7(2)
C1 Ir1 C6 C10 104.0(6)
C4 Ir1 C6 C10 -160.5(6)
C7 Ir1 C6 C10 117.3(6)
C3 Ir1 C6 C10 156.8(6)
C5 Ir1 C6 C10 -123.2(6)
I1 Ir1 C6 C10 10.3(5)
I2 Ir1 C6 C10 -82.0(5)
C5 C6 C7 C3 -4.1(6)
C10 C6 C7 C3 175.3(5)
Ir1 C6 C7 C3 -63.6(3)
C5 C6 C7 C11 -173.2(5)
C10 C6 C7 C11 6.2(9)
Ir1 C6 C7 C11 127.2(5)
C5 C6 C7 Ir1 59.6(4)
C10 C6 C7 Ir1 -121.0(5)
C4 C3 C7 C6 4.9(6)
C12 C3 C7 C6 -172.9(5)
Ir1 C3 C7 C6 66.0(4)
C4 C3 C7 C11 173.7(5)
C12 C3 C7 C11 -4.1(8)
Ir1 C3 C7 C11 -125.2(5)
C4 C3 C7 Ir1 -61.1(4)
C12 C3 C7 Ir1 121.0(5)
C1 Ir1 C7 C6 172.4(3)
C4 Ir1 C7 C6 -78.2(3)
C3 Ir1 C7 C6 -115.0(4)
C5 Ir1 C7 C6 -35.3(3)
I1 Ir1 C7 C6 77.2(3)
I2 Ir1 C7 C6 -43.7(5)
C1 Ir1 C7 C3 -72.6(4)
C4 Ir1 C7 C3 36.7(3)
C5 Ir1 C7 C3 79.6(3)
C6 Ir1 C7 C3 115.0(4)
I1 Ir1 C7 C3 -167.9(3)
I2 Ir1 C7 C3 71.3(5)
C1 Ir1 C7 C11 50.0(5)
C4 Ir1 C7 C11 159.3(6)
C3 Ir1 C7 C11 122.6(6)
C5 Ir1 C7 C11 -157.8(6)
C6 Ir1 C7 C11 -122.4(6)
I1 Ir1 C7 C11 -45.3(5)
I2 Ir1 C7 C11 -166.1(3)
C4 C3 C12 C13 -93.1(6)
C7 C3 C12 C13 84.3(6)
Ir1 C3 C12 C13 174.1(3)
C3 C12 C13 C14 -162.7(4)
C12 C13 C14 C15 174.0(4)
C13 C14 C15 C19 96.2(7)
C13 C14 C15 C16 -72.9(7)
C13 C14 C15 Ir2 -164.4(4)
C2 Ir2 C15 C19 178.3(3)
C16 Ir2 C15 C19 -115.1(5)
C17 Ir2 C15 C19 -78.0(3)
C18 Ir2 C15 C19 -35.6(3)
I4 Ir2 C15 C19 -22.0(5)
I3 Ir2 C15 C19 86.6(3)
C2 Ir2 C15 C16 -66.6(4)
C17 Ir2 C15 C16 37.1(3)
C19 Ir2 C15 C16 115.1(5)
C18 Ir2 C15 C16 79.5(3)
I4 Ir2 C15 C16 93.1(4)
I3 Ir2 C15 C16 -158.4(3)
C2 Ir2 C15 C14 52.8(5)
C16 Ir2 C15 C14 119.5(6)
C17 Ir2 C15 C14 156.6(5)
C19 Ir2 C15 C14 -125.5(6)
C18 Ir2 C15 C14 -161.1(5)
I4 Ir2 C15 C14 -147.5(3)
I3 Ir2 C15 C14 -38.9(5)
C19 C15 C16 C17 3.4(6)
C14 C15 C16 C17 174.4(5)
Ir2 C15 C16 C17 -62.2(4)
C19 C15 C16 C21 -175.1(5)
C14 C15 C16 C21 -4.1(9)
Ir2 C15 C16 C21 119.3(6)
C19 C15 C16 Ir2 65.6(4)
C14 C15 C16 Ir2 -123.4(5)
C2 Ir2 C16 C17 -117.3(3)
C15 Ir2 C16 C17 118.2(5)
C19 Ir2 C16 C17 79.6(3)
C18 Ir2 C16 C17 38.7(3)
I4 Ir2 C16 C17 -22.1(4)
I3 Ir2 C16 C17 148.5(3)
C2 Ir2 C16 C15 124.5(3)
C17 Ir2 C16 C15 -118.2(5)
C19 Ir2 C16 C15 -38.6(3)
C18 Ir2 C16 C15 -79.5(3)
I4 Ir2 C16 C15 -140.2(3)
I3 Ir2 C16 C15 30.3(4)
C2 Ir2 C16 C21 3.5(5)
C15 Ir2 C16 C21 -121.0(6)
C17 Ir2 C16 C21 120.8(6)
C19 Ir2 C16 C21 -159.6(5)
C18 Ir2 C16 C21 159.5(5)
I4 Ir2 C16 C21 98.7(4)
I3 Ir2 C16 C21 -90.7(4)
C15 C16 C17 C18 -4.1(6)
C21 C16 C17 C18 174.5(5)
Ir2 C16 C17 C18 -65.6(4)
C15 C16 C17 C22 -178.6(6)
C21 C16 C17 C22 0.0(10)
Ir2 C16 C17 C22 119.8(6)
C15 C16 C17 Ir2 61.6(4)
C21 C16 C17 Ir2 -119.9(5)
C2 Ir2 C17 C16 72.7(4)
C15 Ir2 C17 C16 -37.7(3)
C19 Ir2 C17 C16 -80.1(3)
C18 Ir2 C17 C16 -115.0(4)
I4 Ir2 C17 C16 164.5(3)
I3 Ir2 C17 C16 -81.3(5)
C2 Ir2 C17 C18 -172.3(3)
C16 Ir2 C17 C18 115.0(4)
C15 Ir2 C17 C18 77.4(3)
C19 Ir2 C17 C18 35.0(3)
I4 Ir2 C17 C18 -80.5(3)
I3 Ir2 C17 C18 33.7(6)
C2 Ir2 C17 C22 -50.2(5)
C16 Ir2 C17 C22 -122.9(6)
C15 Ir2 C17 C22 -160.6(6)
C19 Ir2 C17 C22 157.1(6)
C18 Ir2 C17 C22 122.1(6)
I4 Ir2 C17 C22 41.6(5)
I3 Ir2 C17 C22 155.8(3)
C16 C17 C18 C19 3.2(7)
C22 C17 C18 C19 177.9(6)
Ir2 C17 C18 C19 -59.7(4)
C16 C17 C18 C23 -174.1(5)
C22 C17 C18 C23 0.6(9)
Ir2 C17 C18 C23 123.1(5)
C16 C17 C18 Ir2 62.8(4)
C22 C17 C18 Ir2 -122.4(6)
C2 Ir2 C18 C19 134.5(5)
C16 Ir2 C18 C19 81.1(4)
C15 Ir2 C18 C19 37.2(3)
C17 Ir2 C18 C19 120.2(5)
I4 Ir2 C18 C19 -136.8(3)
I3 Ir2 C18 C19 -45.3(4)
C2 Ir2 C18 C17 14.3(6)
C16 Ir2 C18 C17 -39.1(3)
C15 Ir2 C18 C17 -83.0(3)
C19 Ir2 C18 C17 -120.2(5)
I4 Ir2 C18 C17 103.0(3)
I3 Ir2 C18 C17 -165.5(3)
C2 Ir2 C18 C23 -102.7(6)
C16 Ir2 C18 C23 -156.1(6)
C15 Ir2 C18 C23 160.0(6)
C17 Ir2 C18 C23 -117.0(7)
C19 Ir2 C18 C23 122.8(7)
I4 Ir2 C18 C23 -14.0(5)
I3 Ir2 C18 C23 77.5(6)
C17 C18 C19 C15 -1.0(7)
C23 C18 C19 C15 176.1(5)
Ir2 C18 C19 C15 -58.8(4)
C17 C18 C19 C20 -178.8(5)
C23 C18 C19 C20 -1.7(10)
Ir2 C18 C19 C20 123.4(6)
C17 C18 C19 Ir2 57.8(4)
C23 C18 C19 Ir2 -125.1(6)
C16 C15 C19 C18 -1.4(7)
C14 C15 C19 C18 -172.1(5)
Ir2 C15 C19 C18 61.7(4)
C16 C15 C19 C20 176.3(5)
C14 C15 C19 C20 5.6(9)
Ir2 C15 C19 C20 -120.5(6)
C16 C15 C19 Ir2 -63.1(4)
C14 C15 C19 Ir2 126.2(6)
C2 Ir2 C19 C18 -122.7(5)
C16 Ir2 C19 C18 -79.6(4)
C15 Ir2 C19 C18 -119.1(5)
C17 Ir2 C19 C18 -36.5(3)
I4 Ir2 C19 C18 50.1(4)
I3 Ir2 C19 C18 143.0(3)
C2 Ir2 C19 C15 -3.6(7)
C16 Ir2 C19 C15 39.5(3)
C17 Ir2 C19 C15 82.5(3)
C18 Ir2 C19 C15 119.1(5)
I4 Ir2 C19 C15 169.1(3)
I3 Ir2 C19 C15 -98.0(3)
C2 Ir2 C19 C20 115.0(6)
C16 Ir2 C19 C20 158.1(5)
C15 Ir2 C19 C20 118.6(6)
C17 Ir2 C19 C20 -158.9(5)
C18 Ir2 C19 C20 -122.4(6)
I4 Ir2 C19 C20 -72.3(5)
I3 Ir2 C19 C20 20.6(5)
